data_9003870
loop_
_publ_author_name
'Gatta, G. D.'
'Nestola, F.'
'Bromiley, G. D.'
'Mattauch, S.'

_publ_section_title
;
 The real topological configuration of the extra-framework content in
 alkali-poor beryl: a multi-methodological study
;
_journal_name_full 'American Mineralogist'
_journal_page_first 29
_journal_page_last 34
_journal_paper_doi 10.2138/am.2006.1896
_journal_volume 91
_journal_year 2006
_chemical_compound_source 'Shengus, Haramosh Mts, Gilgit, Northern Areas, Pakistan'
_chemical_formula_sum 'Al2 Be3 H0.672 O18.34 Si6'
_chemical_name_mineral Beryl
_space_group_IT_number 192
_symmetry_space_group_name_Hall '-P 6 2c'
_symmetry_space_group_name_H-M 'P 6/m c c'
_cell_angle_alpha 90
_cell_angle_beta 90
_cell_angle_gamma 120
_cell_formula_units_Z 2
_cell_length_a 9.2099
_cell_length_b 9.2099
_cell_length_c 9.1894
_cell_volume 675.037
_database_code_amcsd 0003994
_exptl_crystal_density_diffrn 2.675
_cod_original_formula_sum 'Al2 Be3 Si6 O18.34 H.672'
_cod_database_code 9003870

loop_
_space_group_symop_operation_xyz
x,y,z
-x,-x+y,1/2+z
x,x-y,1/2-z
-x+y,-x,-z
x-y,x,z
-y,-x,1/2+z
y,x,1/2-z
y,-x+y,-z
-y,x-y,z
x-y,-y,1/2+z
-x+y,y,1/2-z
x,y,-z
-x,-y,z
x,x-y,1/2+z
-x,-x+y,1/2-z
x-y,x,-z
-x+y,-x,z
y,x,1/2+z
-y,-x,1/2-z
-y,x-y,-z
y,-x+y,z
-x+y,y,1/2+z
x-y,-y,1/2-z
-x,-y,-z

loop_
_atom_site_aniso_label
_atom_site_aniso_U_11
_atom_site_aniso_U_22
_atom_site_aniso_U_33
_atom_site_aniso_U_12
_atom_site_aniso_U_13
_atom_site_aniso_U_23
Al 0.00180 0.00180 0.00520 0.00090 0.00000 0.00000
Be 0.00650 0.00390 0.00590 0.00190 0.00000 0.00000
Si 0.00350 0.00290 0.00420 0.00230 0.00000 0.00000
O1 0.00750 0.00740 0.01190 0.00590 0.00000 0.00000
O2 0.00640 0.00460 0.00560 0.00270 -0.00310 -0.00160

loop_
_atom_site_label
_atom_site_fract_x
_atom_site_fract_y
_atom_site_fract_z
_atom_site_occupancy
_atom_site_U_iso_or_equiv
_atom_site_type_symbol
_atom_site_attached_hydrogens
Al 0.66667 0.33333 0.25000 1.00000 0.00290 Al 0
Be 0.50000 0.00000 0.25000 1.00000 0.00570 Be 0
Si 0.38700 0.11570 0.00000 1.00000 0.00320 Si 0
O1 0.30960 0.23610 0.00000 1.00000 0.00790 O 0
O2 0.49870 0.14540 0.14520 1.00000 0.00560 O 0
Ow 0.00000 0.00000 0.25000 0.34000 0.07100 O 0
H -0.02870 -0.07090 0.33270 0.05600 0.04000 H 0

loop_
_cod_changelog_entry_id
_cod_changelog_entry_author
_cod_changelog_entry_date
_cod_changelog_entry_text
1
;cod-tools version 3.8.0
Id: cif_guess_AMCSD_atom_types 9581 2023-05-17 12:35:41Z saulius
;
2023-05-18T08:40:39+03:00
;Derived atom types and hydrogen counts
from atom names that follow the AMCSD naming convention
(Wat == water, O-H == hydroxyl).
;

loop_
_cod_related_entry_id
_cod_related_entry_database
_cod_related_entry_code
1 AMCSD 0003994
